data_2211321
loop_
_publ_author_name
'B. K. Satis Kumar'
'D. Gayathri'
'D. Velmurugan'
'K. Ravikumar'
'M. Poornachandran'

_publ_section_title
3''-(4-Bromobenzylidene)-4'-(4-bromophenyl)-1'-methylindan-2-spiro-2'-pyrrolidine-3'-spiro-1''-cyclohexane-1,3,2''-trione
_journal_coeditor_code CF2066
_journal_issue 12
_journal_name_full 'Acta Crystallographica Section E'
_journal_page_first o5388
_journal_page_last o5389
_journal_paper_doi 10.1107/S1600536806044448
_journal_volume 62
_journal_year 2006
_chemical_formula_iupac 'C31 H25 Br2 N O3'
_chemical_formula_moiety 'C31 H25 Br2 N O3'
_chemical_formula_sum 'C31 H25 Br2 N O3'
_chemical_formula_weight 619.34
_chemical_name_systematic
;
3''-(4-Bromobenzylidene)-4'-(4-bromophenyl)-1'-methylindan-2-spiro-
2'-pyrrolidine-3'-spiro-1''-cyclohexane-1,3,2''-trione
;
_space_group_IT_number 14
_symmetry_cell_setting monoclinic
_symmetry_space_group_name_Hall '-P 2ybc'
_symmetry_space_group_name_H-M 'P 1 21/c 1'
_atom_sites_solution_hydrogens geom
_atom_sites_solution_primary direct
_atom_sites_solution_secondary difmap
_audit_creation_method SHELXL97
_cell_angle_alpha 90.00
_cell_angle_beta 99.2230(10)
_cell_angle_gamma 90.00
_cell_formula_units_Z 4
_cell_length_a 14.3345(10)
_cell_length_b 13.0061(9)
_cell_length_c 14.2616(10)
_cell_measurement_reflns_used 2280
_cell_measurement_temperature 293(2)
_cell_measurement_theta_max 25.00
_cell_measurement_theta_min 2.13
_cell_volume 2624.5(3)
_computing_cell_refinement 'SAINT (Bruker, 2001)'
_computing_data_collection 'SMART (Bruker, 2001)'
_computing_data_reduction SAINT
_computing_molecular_graphics 'PLATON (Spek, 2003)'
_computing_publication_material 'SHELXL97 and PARST (Nardelli, 1995)'
_computing_structure_refinement 'SHELXL97 (Sheldrick, 1997)'
_computing_structure_solution 'SHELXS97 (Sheldrick, 1997)'
_diffrn_ambient_temperature 293(2)
_diffrn_measured_fraction_theta_full 1.000
_diffrn_measured_fraction_theta_max 1.000
_diffrn_measurement_device_type 'Bruker SMART APEX'
_diffrn_measurement_method \w
_diffrn_radiation_monochromator graphite
_diffrn_radiation_source 'fine-focus sealed tube'
_diffrn_radiation_type MoK\a
_diffrn_radiation_wavelength 0.71073
_diffrn_reflns_av_R_equivalents 0.0358
_diffrn_reflns_av_sigmaI/netI 0.0317
_diffrn_reflns_limit_h_max 17
_diffrn_reflns_limit_h_min -17
_diffrn_reflns_limit_k_max 15
_diffrn_reflns_limit_k_min -15
_diffrn_reflns_limit_l_max 16
_diffrn_reflns_limit_l_min -16
_diffrn_reflns_number 24763
_diffrn_reflns_theta_full 25.00
_diffrn_reflns_theta_max 25.00
_diffrn_reflns_theta_min 2.13
_diffrn_standards_decay_% 0
_diffrn_standards_interval_count 0
_diffrn_standards_interval_time 0
_diffrn_standards_number 0
_exptl_absorpt_coefficient_mu 3.123
_exptl_absorpt_correction_type none
_exptl_crystal_colour colourless
_exptl_crystal_density_diffrn 1.567
_exptl_crystal_density_method 'not measured'
_exptl_crystal_description block
_exptl_crystal_F_000 1248
_exptl_crystal_size_max 0.25
_exptl_crystal_size_mid 0.24
_exptl_crystal_size_min 0.22
_refine_diff_density_max 0.841
_refine_diff_density_min -0.653
_refine_ls_extinction_method none
_refine_ls_goodness_of_fit_ref 1.006
_refine_ls_hydrogen_treatment constr
_refine_ls_matrix_type full
_refine_ls_number_parameters 335
_refine_ls_number_reflns 4613
_refine_ls_number_restraints 0
_refine_ls_restrained_S_all 1.006
_refine_ls_R_factor_all 0.0688
_refine_ls_R_factor_gt 0.0470
_refine_ls_shift/su_max 0.001
_refine_ls_shift/su_mean 0.000
_refine_ls_structure_factor_coef Fsqd
_refine_ls_weighting_details 'calc w = 1/[\s^2^(Fo^2^)+(0.0691P)^2^+2.4563P] where P=(Fo^2^+2Fc^2^)/3'
_refine_ls_weighting_scheme calc
_refine_ls_wR_factor_gt 0.1213
_refine_ls_wR_factor_ref 0.1371
_reflns_number_gt 3382
_reflns_number_total 4613
_reflns_threshold_expression I>2\s(I)
_cod_data_source_file cf2066.cif
_cod_data_source_block I
_cod_depositor_comments
;
The following automatic conversions were performed:
'_symmetry_cell_setting' value 'Monoclinic' changed to 'monoclinic'
according to '/home/saulius/struct/CIF-dictionaries/cif_core.dic'
dictionary named 'cif_core.dic' version 2.4.1 from 2010-06-29.

Automatic conversion script
Id: cif_fix_enum 1527 2010-12-29 10:47:43Z saulius 

The following automatic conversions were performed:

'_symmetry_cell_setting' value 'Monoclinic' changed to 'monoclinic'
according to /home/saulius/struct/CIF-dictionaries/cif_core.dic
dictionary named 'cif_core.dic' version 2.4.1 from 2010-06-29.

Automatic conversion script
Id: cif_fix_values 1715 2011-07-08 13:25:40Z adriana 
;
_cod_original_sg_symbol_H-M 'P 21/c'
_cod_database_code 2211321
_cod_database_fobs_code 2211321

loop_
_symmetry_equiv_pos_as_xyz
'x, y, z'
'-x, y+1/2, -z+1/2'
'-x, -y, -z'
'x, -y-1/2, z-1/2'

loop_
_atom_site_type_symbol
_atom_site_label
_atom_site_fract_x
_atom_site_fract_y
_atom_site_fract_z
_atom_site_U_iso_or_equiv
_atom_site_adp_type
_atom_site_calc_flag
_atom_site_refinement_flags
_atom_site_occupancy
C C1 0.5855(3) 1.3670(4) 0.1175(3) 0.0663(11) Uani d . 1
H H1A 0.5717 1.3882 0.0515 0.080 Uiso calc R 1
H H1B 0.5276 1.3421 0.1368 0.080 Uiso calc R 1
C C2 0.6610(3) 1.2833(3) 0.1305(3) 0.0525(9) Uani d . 1
H H2 0.7001 1.2942 0.0809 0.063 Uiso calc R 1
C C3 0.7235(3) 1.3142(3) 0.2273(2) 0.0475(9) Uani d . 1
C C4 0.7228(3) 1.4346(3) 0.2117(3) 0.0530(9) Uani d . 1
C C5 0.5971(4) 1.5548(4) 0.1422(4) 0.0844(15) Uani d . 1
H H5A 0.6256 1.6055 0.1868 0.127 Uiso calc R 1
H H5B 0.5296 1.5613 0.1341 0.127 Uiso calc R 1
H H5C 0.6180 1.5652 0.0822 0.127 Uiso calc R 1
C C6 0.6294(3) 1.1730(3) 0.1227(2) 0.0493(9) Uani d . 1
C C7 0.5479(3) 1.1361(4) 0.1520(3) 0.0608(11) Uani d . 1
H H7 0.5084 1.1820 0.1766 0.073 Uiso calc R 1
C C8 0.5237(3) 1.0327(4) 0.1456(3) 0.0617(11) Uani d . 1
H H8 0.4686 1.0094 0.1653 0.074 Uiso calc R 1
C C9 0.5831(3) 0.9656(3) 0.1096(3) 0.0545(10) Uani d . 1
C C10 0.6634(3) 0.9993(3) 0.0776(3) 0.0572(10) Uani d . 1
H H10 0.7019 0.9533 0.0516 0.069 Uiso calc R 1
C C11 0.6856(3) 1.1014(3) 0.0849(3) 0.0542(10) Uani d . 1
H H11 0.7401 1.1241 0.0638 0.065 Uiso calc R 1
C C12 0.6761(3) 1.2836(3) 0.3127(3) 0.0546(10) Uani d . 1
H H12A 0.6850 1.3383 0.3595 0.065 Uiso calc R 1
H H12B 0.6088 1.2752 0.2918 0.065 Uiso calc R 1
C C13 0.7164(3) 1.1849(3) 0.3582(3) 0.0559(10) Uani d . 1
H H13A 0.6801 1.1636 0.4067 0.067 Uiso calc R 1
H H13B 0.7121 1.1310 0.3106 0.067 Uiso calc R 1
C C14 0.8184(3) 1.2009(3) 0.4021(3) 0.0547(10) Uani d . 1
H H14A 0.8454 1.1357 0.4259 0.066 Uiso calc R 1
H H14B 0.8214 1.2476 0.4555 0.066 Uiso calc R 1
C C15 0.8761(2) 1.2442(3) 0.3316(2) 0.0454(8) Uani d . 1
C C16 0.8241(2) 1.2717(3) 0.2356(2) 0.0453(8) Uani d . 1
C C17 0.9695(3) 1.2596(3) 0.3453(3) 0.0489(9) Uani d . 1
H H17 0.9921 1.2859 0.2926 0.059 Uiso calc R 1
C C18 1.0423(2) 1.2430(3) 0.4275(3) 0.0482(9) Uani d . 1
C C19 1.0260(3) 1.2164(4) 0.5179(3) 0.0608(11) Uani d . 1
H H19 0.9641 1.2101 0.5292 0.073 Uiso calc R 1
C C20 1.0993(3) 1.1992(4) 0.5911(3) 0.0692(13) Uani d . 1
H H20 1.0866 1.1819 0.6510 0.083 Uiso calc R 1
C C21 1.1902(3) 1.2075(4) 0.5759(3) 0.0672(12) Uani d . 1
C C22 1.2099(3) 1.2342(4) 0.4885(3) 0.0736(13) Uani d . 1
H H22 1.2721 1.2395 0.4782 0.088 Uiso calc R 1
C C23 1.1368(3) 1.2528(4) 0.4164(3) 0.0649(11) Uani d . 1
H H23 1.1507 1.2727 0.3576 0.078 Uiso calc R 1
C C24 0.7647(3) 1.4930(3) 0.3034(3) 0.0613(11) Uani d . 1
C C25 0.8649(3) 1.5119(3) 0.2995(3) 0.0619(11) Uani d . 1
C C26 0.9370(4) 1.5383(4) 0.3723(4) 0.0765(13) Uani d . 1
H H26 0.9248 1.5513 0.4333 0.092 Uiso calc R 1
C C27 1.0270(4) 1.5447(4) 0.3512(5) 0.0905(16) Uani d . 1
H H27 1.0766 1.5608 0.3994 0.109 Uiso calc R 1
C C28 1.0460(4) 1.5279(4) 0.2609(5) 0.0864(15) Uani d . 1
H H28 1.1080 1.5319 0.2495 0.104 Uiso calc R 1
C C29 0.9750(3) 1.5055(4) 0.1876(4) 0.0736(13) Uani d . 1
H H29 0.9877 1.4967 0.1262 0.088 Uiso calc R 1
C C30 0.8832(3) 1.4962(3) 0.2074(3) 0.0600(10) Uani d . 1
C C31 0.7950(3) 1.4658(3) 0.1462(3) 0.0574(10) Uani d . 1
N N1 0.6245(2) 1.4528(3) 0.1778(2) 0.0619(9) Uani d . 1
O O1 0.86210(18) 1.2656(2) 0.16501(17) 0.0548(7) Uani d . 1
O O2 0.7218(2) 1.5190(3) 0.3657(2) 0.0808(9) Uani d . 1
O O3 0.7778(2) 1.4686(2) 0.0596(2) 0.0719(8) Uani d . 1
Br Br1 0.55153(3) 0.82303(4) 0.10038(3) 0.06901(19) Uani d . 1
Br Br2 1.28985(4) 1.18304(6) 0.67805(4) 0.1096(3) Uani d . 1

loop_
_atom_site_aniso_label
_atom_site_aniso_U_11
_atom_site_aniso_U_22
_atom_site_aniso_U_33
_atom_site_aniso_U_12
_atom_site_aniso_U_13
_atom_site_aniso_U_23
C1 0.057(3) 0.073(3) 0.064(3) 0.009(2) -0.003(2) 0.006(2)
C2 0.046(2) 0.070(3) 0.0401(19) 0.0080(19) 0.0049(16) 0.0042(18)
C3 0.043(2) 0.063(2) 0.0366(18) 0.0048(17) 0.0065(15) 0.0012(17)
C4 0.058(2) 0.058(2) 0.043(2) 0.0073(19) 0.0086(17) -0.0010(17)
C5 0.088(4) 0.079(3) 0.084(3) 0.029(3) 0.007(3) 0.007(3)
C6 0.042(2) 0.070(3) 0.0351(18) -0.0002(18) 0.0017(15) 0.0020(17)
C7 0.046(2) 0.081(3) 0.056(2) 0.005(2) 0.0112(19) -0.005(2)
C8 0.040(2) 0.087(3) 0.059(2) -0.005(2) 0.0103(19) 0.002(2)
C9 0.047(2) 0.069(3) 0.045(2) -0.0048(19) -0.0010(17) 0.0049(19)
C10 0.053(2) 0.066(3) 0.055(2) 0.000(2) 0.0151(19) 0.000(2)
C11 0.045(2) 0.071(3) 0.048(2) -0.0035(19) 0.0147(17) 0.0010(19)
C12 0.043(2) 0.076(3) 0.046(2) 0.0055(19) 0.0113(17) 0.0021(19)
C13 0.046(2) 0.079(3) 0.044(2) -0.0034(19) 0.0092(17) 0.007(2)
C14 0.047(2) 0.078(3) 0.039(2) -0.0004(19) 0.0073(16) 0.0090(18)
C15 0.044(2) 0.056(2) 0.0369(18) 0.0050(17) 0.0089(15) 0.0000(16)
C16 0.044(2) 0.052(2) 0.0410(19) -0.0007(17) 0.0100(16) -0.0001(16)
C17 0.048(2) 0.058(2) 0.042(2) 0.0047(18) 0.0131(16) 0.0048(17)
C18 0.042(2) 0.055(2) 0.047(2) 0.0024(17) 0.0064(16) -0.0021(17)
C19 0.048(2) 0.088(3) 0.047(2) -0.005(2) 0.0083(18) -0.003(2)
C20 0.058(3) 0.104(4) 0.043(2) -0.007(2) -0.0005(19) 0.000(2)
C21 0.052(3) 0.084(3) 0.060(3) -0.001(2) -0.007(2) 0.006(2)
C22 0.042(2) 0.100(4) 0.077(3) 0.000(2) 0.006(2) 0.008(3)
C23 0.045(2) 0.090(3) 0.060(3) -0.003(2) 0.0105(19) 0.010(2)
C24 0.070(3) 0.064(3) 0.052(2) 0.003(2) 0.012(2) -0.002(2)
C25 0.069(3) 0.057(3) 0.059(3) -0.001(2) 0.009(2) 0.001(2)
C26 0.085(4) 0.073(3) 0.068(3) -0.010(3) 0.001(3) -0.006(2)
C27 0.077(4) 0.082(4) 0.106(4) -0.023(3) -0.005(3) 0.002(3)
C28 0.066(3) 0.073(3) 0.121(5) -0.011(3) 0.017(3) 0.015(3)
C29 0.075(3) 0.063(3) 0.087(3) -0.006(2) 0.027(3) 0.012(2)
C30 0.068(3) 0.052(2) 0.062(3) -0.002(2) 0.017(2) 0.007(2)
C31 0.071(3) 0.055(2) 0.047(2) 0.009(2) 0.014(2) 0.0051(19)
N1 0.059(2) 0.067(2) 0.058(2) 0.0185(17) 0.0040(16) 0.0047(17)
O1 0.0529(15) 0.0738(19) 0.0403(14) 0.0076(13) 0.0147(12) 0.0051(13)
O2 0.084(2) 0.098(2) 0.0651(19) -0.0013(19) 0.0261(17) -0.0258(18)
O3 0.095(2) 0.073(2) 0.0492(17) 0.0051(17) 0.0146(16) 0.0072(14)
Br1 0.0574(3) 0.0766(3) 0.0719(3) -0.0110(2) 0.0070(2) 0.0061(2)
Br2 0.0646(4) 0.1639(7) 0.0884(4) -0.0032(3) -0.0238(3) 0.0279(4)

loop_
_atom_type_symbol
_atom_type_description
_atom_type_scat_dispersion_real
_atom_type_scat_dispersion_imag
_atom_type_scat_source
C C 0.0033 0.0016 'International Tables Vol C Tables 4.2.6.8 and 6.1.1.4'
H H 0.0000 0.0000 'International Tables Vol C Tables 4.2.6.8 and 6.1.1.4'
N N 0.0061 0.0033 'International Tables Vol C Tables 4.2.6.8 and 6.1.1.4'
O O 0.0106 0.0060 'International Tables Vol C Tables 4.2.6.8 and 6.1.1.4'
Br Br -0.2901 2.4595 'International Tables Vol C Tables 4.2.6.8 and 6.1.1.4'

loop_
_geom_angle_atom_site_label_1
_geom_angle_atom_site_label_2
_geom_angle_atom_site_label_3
_geom_angle
_geom_angle_publ_flag
N1 C1 C2 106.0(3) ?
N1 C1 H1A 110.5 ?
C2 C1 H1A 110.5 ?
N1 C1 H1B 110.5 ?
C2 C1 H1B 110.5 ?
H1A C1 H1B 108.7 ?
C6 C2 C1 118.1(4) ?
C6 C2 C3 115.5(3) ?
C1 C2 C3 102.6(3) ?
C6 C2 H2 106.6 ?
C1 C2 H2 106.6 ?
C3 C2 H2 106.6 ?
C16 C3 C12 112.0(3) y
C16 C3 C2 111.9(3) y
C12 C3 C2 111.5(3) y
C16 C3 C4 110.7(3) y
C12 C3 C4 111.9(3) y
C2 C3 C4 98.0(3) y
N1 C4 C24 115.5(3) y
N1 C4 C31 117.8(3) y
C24 C4 C31 100.1(3) y
N1 C4 C3 101.2(3) y
C24 C4 C3 112.0(3) y
C31 C4 C3 110.7(3) y
N1 C5 H5A 109.5 ?
N1 C5 H5B 109.5 ?
H5A C5 H5B 109.5 ?
N1 C5 H5C 109.5 ?
H5A C5 H5C 109.5 ?
H5B C5 H5C 109.5 ?
C7 C6 C11 116.9(4) ?
C7 C6 C2 124.5(4) ?
C11 C6 C2 118.6(3) ?
C6 C7 C8 122.0(4) ?
C6 C7 H7 119.0 ?
C8 C7 H7 119.0 ?
C9 C8 C7 118.4(4) ?
C9 C8 H8 120.8 ?
C7 C8 H8 120.8 ?
C8 C9 C10 121.5(4) ?
C8 C9 Br1 119.2(3) ?
C10 C9 Br1 119.2(3) ?
C11 C10 C9 118.8(4) ?
C11 C10 H10 120.6 ?
C9 C10 H10 120.6 ?
C10 C11 C6 122.4(4) ?
C10 C11 H11 118.8 ?
C6 C11 H11 118.8 ?
C13 C12 C3 111.9(3) ?
C13 C12 H12A 109.2 ?
C3 C12 H12A 109.2 ?
C13 C12 H12B 109.2 ?
C3 C12 H12B 109.2 ?
H12A C12 H12B 107.9 ?
C14 C13 C12 109.8(3) ?
C14 C13 H13A 109.7 ?
C12 C13 H13A 109.7 ?
C14 C13 H13B 109.7 ?
C12 C13 H13B 109.7 ?
H13A C13 H13B 108.2 ?
C13 C14 C15 111.9(3) ?
C13 C14 H14A 109.2 ?
C15 C14 H14A 109.2 ?
C13 C14 H14B 109.2 ?
C15 C14 H14B 109.2 ?
H14A C14 H14B 107.9 ?
C17 C15 C16 116.1(3) ?
C17 C15 C14 126.9(3) ?
C16 C15 C14 117.0(3) ?
O1 C16 C15 121.1(3) ?
O1 C16 C3 119.9(3) ?
C15 C16 C3 118.9(3) ?
C15 C17 C18 131.9(3) ?
C15 C17 H17 114.0 ?
C18 C17 H17 114.0 ?
C23 C18 C19 116.0(4) ?
C23 C18 C17 118.7(3) ?
C19 C18 C17 125.3(3) ?
C20 C19 C18 121.5(4) ?
C20 C19 H19 119.3 ?
C18 C19 H19 119.3 ?
C21 C20 C19 120.1(4) ?
C21 C20 H20 119.9 ?
C19 C20 H20 119.9 ?
C20 C21 C22 120.6(4) ?
C20 C21 Br2 119.2(3) ?
C22 C21 Br2 120.2(3) ?
C23 C22 C21 119.1(4) ?
C23 C22 H22 120.4 ?
C21 C22 H22 120.4 ?
C22 C23 C18 122.7(4) ?
C22 C23 H23 118.7 ?
C18 C23 H23 118.7 ?
O2 C24 C25 126.7(4) ?
O2 C24 C4 125.8(4) ?
C25 C24 C4 107.4(3) ?
C26 C25 C30 120.7(4) ?
C26 C25 C24 129.1(4) ?
C30 C25 C24 110.2(4) ?
C27 C26 C25 117.7(5) ?
C27 C26 H26 121.1 ?
C25 C26 H26 121.1 ?
C26 C27 C28 121.9(5) ?
C26 C27 H27 119.0 ?
C28 C27 H27 119.0 ?
C29 C28 C27 121.0(5) ?
C29 C28 H28 119.5 ?
C27 C28 H28 119.5 ?
C28 C29 C30 118.3(5) ?
C28 C29 H29 120.8 ?
C30 C29 H29 120.8 ?
C25 C30 C29 120.3(4) ?
C25 C30 C31 108.9(4) ?
C29 C30 C31 130.8(4) ?
O3 C31 C30 127.3(4) ?
O3 C31 C4 124.8(4) ?
C30 C31 C4 107.8(3) ?
C4 N1 C5 117.7(4) ?
C4 N1 C1 109.6(3) ?
C5 N1 C1 115.8(4) ?

loop_
_geom_bond_atom_site_label_1
_geom_bond_atom_site_label_2
_geom_bond_distance
_geom_bond_publ_flag
C1 N1 1.465(6) ?
C1 C2 1.526(6) ?
C1 H1A 0.970 ?
C1 H1B 0.970 ?
C2 C6 1.504(6) ?
C2 C3 1.573(5) y
C2 H2 0.980 ?
C3 C16 1.530(5) y
C3 C12 1.540(5) y
C3 C4 1.582(5) y
C4 N1 1.434(5) y
C4 C24 1.548(6) y
C4 C31 1.554(6) y
C5 N1 1.452(6) ?
C5 H5A 0.960 ?
C5 H5B 0.960 ?
C5 H5C 0.960 ?
C6 C7 1.387(6) ?
C6 C11 1.394(5) ?
C7 C8 1.388(6) ?
C7 H7 0.930 ?
C8 C9 1.376(6) ?
C8 H8 0.930 ?
C9 C10 1.376(5) ?
C9 Br1 1.908(4) ?
C10 C11 1.367(6) ?
C10 H10 0.930 ?
C11 H11 0.930 ?
C12 C13 1.510(6) ?
C12 H12A 0.970 ?
C12 H12B 0.970 ?
C13 C14 1.511(5) ?
C13 H13A 0.970 ?
C13 H13B 0.970 ?
C14 C15 1.510(5) ?
C14 H14A 0.970 ?
C14 H14B 0.970 ?
C15 C17 1.336(5) ?
C15 C16 1.493(5) ?
C16 O1 1.222(4) ?
C17 C18 1.456(5) ?
C17 H17 0.930 ?
C18 C23 1.394(5) ?
C18 C19 1.391(5) ?
C19 C20 1.375(6) ?
C19 H19 0.930 ?
C20 C21 1.358(6) ?
C20 H20 0.930 ?
C21 C22 1.367(6) ?
C21 Br2 1.896(4) ?
C22 C23 1.366(6) ?
C22 H22 0.930 ?
C23 H23 0.930 ?
C24 O2 1.206(5) ?
C24 C25 1.467(6) ?
C25 C26 1.386(6) ?
C25 C30 1.395(6) ?
C26 C27 1.373(7) ?
C26 H26 0.930 ?
C27 C28 1.376(8) ?
C27 H27 0.930 ?
C28 C29 1.368(7) ?
C28 H28 0.930 ?
C29 C30 1.394(6) ?
C29 H29 0.930 ?
C30 C31 1.472(6) ?
C31 O3 1.220(5) ?

loop_
_geom_hbond_atom_site_label_D
_geom_hbond_atom_site_label_H
_geom_hbond_atom_site_label_A
_geom_hbond_distance_DH
_geom_hbond_distance_HA
_geom_hbond_distance_DA
_geom_hbond_angle_DHA
C2 H2 O1 0.98 2.465 2.855(5) 103
C2 H2 O3 0.98 2.566 3.190(5) 122.
C12 H12A O2 0.97 2.407 3.196(5) 138
C17 H17 O1 0.93 2.401 2.778(5) 104

loop_
_geom_torsion_atom_site_label_1
_geom_torsion_atom_site_label_2
_geom_torsion_atom_site_label_3
_geom_torsion_atom_site_label_4
_geom_torsion
N1 C1 C2 C6 148.6(3)
N1 C1 C2 C3 20.2(4)
C6 C2 C3 C16 74.0(4)
C1 C2 C3 C16 -156.0(3)
C6 C2 C3 C12 -52.3(4)
C1 C2 C3 C12 77.6(4)
C6 C2 C3 C4 -169.8(3)
C1 C2 C3 C4 -39.8(4)
C16 C3 C4 N1 163.4(3)
C12 C3 C4 N1 -70.9(4)
C2 C3 C4 N1 46.2(3)
C16 C3 C4 C24 -73.0(4)
C12 C3 C4 C24 52.7(4)
C2 C3 C4 C24 169.8(3)
C16 C3 C4 C31 37.7(4)
C12 C3 C4 C31 163.4(3)
C2 C3 C4 C31 -79.5(4)
C1 C2 C6 C7 -34.4(5)
C3 C2 C6 C7 87.6(4)
C1 C2 C6 C11 146.5(4)
C3 C2 C6 C11 -91.5(4)
C11 C6 C7 C8 1.0(6)
C2 C6 C7 C8 -178.1(4)
C6 C7 C8 C9 0.3(6)
C7 C8 C9 C10 -1.9(6)
C7 C8 C9 Br1 179.9(3)
C8 C9 C10 C11 2.0(6)
Br1 C9 C10 C11 -179.7(3)
C9 C10 C11 C6 -0.6(6)
C7 C6 C11 C10 -0.9(6)
C2 C6 C11 C10 178.2(4)
C16 C3 C12 C13 -26.5(5)
C2 C3 C12 C13 99.8(4)
C4 C3 C12 C13 -151.5(3)
C3 C12 C13 C14 66.0(4)
C12 C13 C14 C15 -53.7(4)
C13 C14 C15 C17 -174.3(4)
C13 C14 C15 C16 4.8(5)
C17 C15 C16 O1 30.1(5)
C14 C15 C16 O1 -149.1(4)
C17 C15 C16 C3 -146.2(4)
C14 C15 C16 C3 34.6(5)
C12 C3 C16 O1 161.1(4)
C2 C3 C16 O1 35.0(5)
C4 C3 C16 O1 -73.2(4)
C12 C3 C16 C15 -22.6(5)
C2 C3 C16 C15 -148.6(3)
C4 C3 C16 C15 103.1(4)
C16 C15 C17 C18 179.7(4)
C14 C15 C17 C18 -1.2(7)
C15 C17 C18 C23 171.0(4)
C15 C17 C18 C19 -8.2(7)
C23 C18 C19 C20 -1.1(7)
C17 C18 C19 C20 178.1(4)
C18 C19 C20 C21 -0.3(7)
C19 C20 C21 C22 0.8(8)
C19 C20 C21 Br2 -179.8(4)
C20 C21 C22 C23 0.3(8)
Br2 C21 C22 C23 -179.1(4)
C21 C22 C23 C18 -1.8(8)
C19 C18 C23 C22 2.2(7)
C17 C18 C23 C22 -177.0(4)
N1 C4 C24 O2 29.2(6)
C31 C4 C24 O2 156.8(4)
C3 C4 C24 O2 -85.9(5)
N1 C4 C24 C25 -150.0(4)
C31 C4 C24 C25 -22.4(4)
C3 C4 C24 C25 94.8(4)
O2 C24 C25 C26 18.0(8)
C4 C24 C25 C26 -162.8(5)
O2 C24 C25 C30 -164.0(4)
C4 C24 C25 C30 15.2(5)
C30 C25 C26 C27 -2.4(7)
C24 C25 C26 C27 175.5(5)
C25 C26 C27 C28 1.4(8)
C26 C27 C28 C29 1.0(9)
C27 C28 C29 C30 -2.4(8)
C26 C25 C30 C29 0.9(7)
C24 C25 C30 C29 -177.3(4)
C26 C25 C30 C31 178.1(4)
C24 C25 C30 C31 -0.2(5)
C28 C29 C30 C25 1.4(7)
C28 C29 C30 C31 -175.0(4)
C25 C30 C31 O3 161.6(4)
C29 C30 C31 O3 -21.6(7)
C25 C30 C31 C4 -14.9(4)
C29 C30 C31 C4 161.8(4)
N1 C4 C31 O3 -28.2(6)
C24 C4 C31 O3 -154.2(4)
C3 C4 C31 O3 87.5(5)
N1 C4 C31 C30 148.5(3)
C24 C4 C31 C30 22.5(4)
C3 C4 C31 C30 -95.8(4)
C24 C4 N1 C5 67.4(5)
C31 C4 N1 C5 -50.7(5)
C3 C4 N1 C5 -171.4(4)
C24 C4 N1 C1 -157.5(4)
C31 C4 N1 C1 84.4(4)
C3 C4 N1 C1 -36.4(4)
C2 C1 N1 C4 10.5(5)
C2 C1 N1 C5 146.5(4)
